data_7709691
loop_
_publ_author_name
'Yuan, Yuan'
'Xu, Yuangang'
'Xie, Qiang'
'Li, Dongxue'
'Lin, Qiuhan'
'Wang, Pengcheng'
'Lu, Ming'

_publ_section_title
;
 Pentazolate coordination polymers self-assembled by in situ generated
 [Pb4(OH)4]4+ cubic cations trapping cyclo-N5&#x2212;
;
_journal_name_full 'Dalton Transactions'
_journal_paper_doi 10.1039/D1DT04392G
_journal_year 2022
_chemical_formula_moiety 'Cl H6 N15 O9 Pb4'
_chemical_formula_sum 'Cl H6 N15 O9 Pb4'
_chemical_formula_weight 1224.41
_space_group_crystal_system orthorhombic
_space_group_IT_number 29
_space_group_name_Hall 'P 2c -2ac'
_space_group_name_H-M_alt 'P c a 21'
_atom_sites_solution_hydrogens mixed
_audit_creation_method SHELXL-2018/3
_audit_update_record
;
2021-09-28 deposited with the CCDC.	2022-03-08 downloaded from the CCDC.
;
_cell_angle_alpha 90
_cell_angle_beta 90
_cell_angle_gamma 90
_cell_formula_units_Z 4
_cell_length_a 10.1088(8)
_cell_length_b 13.5520(11)
_cell_length_c 13.4401(9)
_cell_measurement_reflns_used 9944
_cell_measurement_temperature 296(2)
_cell_measurement_theta_max 27.51
_cell_measurement_theta_min 2.51
_cell_volume 1841.2(2)
_computing_cell_refinement 'Bruker SAINT'
_computing_data_collection 'Bruker APEX3'
_computing_data_reduction 'Bruker SAINT'
_computing_molecular_graphics 'Bruker SHELXTL'
_computing_publication_material 'Bruker SHELXTL'
_computing_structure_refinement 'SHELXL-2018/3 (Sheldrick, 2018)'
_computing_structure_solution 'SHELXT 2014/5 (Sheldrick, 2014)'
_diffrn_ambient_temperature 296(2)
_diffrn_detector_area_resol_mean 10.42
_diffrn_measured_fraction_theta_full 0.998
_diffrn_measured_fraction_theta_max 0.996
_diffrn_measurement_device_type 'Bruker D8 QUEST PHOTON 100'
_diffrn_measurement_method '\f and \w scans'
_diffrn_radiation_type MoK\a
_diffrn_radiation_wavelength 0.71073
_diffrn_reflns_av_R_equivalents 0.0655
_diffrn_reflns_av_unetI/netI 0.0505
_diffrn_reflns_Laue_measured_fraction_full 0.998
_diffrn_reflns_Laue_measured_fraction_max 0.996
_diffrn_reflns_limit_h_max 13
_diffrn_reflns_limit_h_min -12
_diffrn_reflns_limit_k_max 15
_diffrn_reflns_limit_k_min -17
_diffrn_reflns_limit_l_max 17
_diffrn_reflns_limit_l_min -14
_diffrn_reflns_number 17903
_diffrn_reflns_point_group_measured_fraction_full 0.960
_diffrn_reflns_point_group_measured_fraction_max 0.931
_diffrn_reflns_theta_full 25.242
_diffrn_reflns_theta_max 27.594
_diffrn_reflns_theta_min 2.935
_diffrn_source.source 'Ius 2.0'
_diffrn_source.type microfocus

_exptl_absorpt_coefficient_mu 36.686
_exptl_absorpt_correction_T_max 0.7456
_exptl_absorpt_correction_T_min 0.5646
_exptl_absorpt_correction_type multi-scan
_exptl_absorpt_process_details sadabs
_exptl_crystal_colour colourless
_exptl_crystal_density_diffrn 4.417
_exptl_crystal_description block
_exptl_crystal_F_000 2112
_exptl_crystal_size_max 0.020
_exptl_crystal_size_mid 0.020
_exptl_crystal_size_min 0.020
_refine_diff_density_max 1.186
_refine_diff_density_min -1.251
_refine_diff_density_rms 0.225
_refine_ls_abs_structure_details
;
 Refined as an inversion twin.
;
_refine_ls_abs_structure_Flack 0.034(15)
_refine_ls_extinction_method none
_refine_ls_goodness_of_fit_ref 1.007
_refine_ls_hydrogen_treatment constr
_refine_ls_matrix_type full
_refine_ls_number_parameters 263
_refine_ls_number_reflns 3982
_refine_ls_number_restraints 1
_refine_ls_restrained_S_all 1.007
_refine_ls_R_factor_all 0.0322
_refine_ls_R_factor_gt 0.0275
_refine_ls_shift/su_max 0.001
_refine_ls_shift/su_mean 0.000
_refine_ls_structure_factor_coef Fsqd
_refine_ls_weighting_details 'w=1/[\s^2^(Fo^2^)+(0.0178P)^2^] where P=(Fo^2^+2Fc^2^)/3'
_refine_ls_weighting_scheme calc
_refine_ls_wR_factor_gt 0.0530
_refine_ls_wR_factor_ref 0.0544
_reflns_Friedel_coverage 0.790
_reflns_Friedel_fraction_full 0.917
_reflns_Friedel_fraction_max 0.860
_reflns_number_gt 3669
_reflns_number_total 3982
_reflns_threshold_expression 'I > 2\s(I)'
_cod_data_source_file d1dt04392g2.cif
_cod_data_source_block 1_a
_cod_database_code 7709691
_shelx_shelxl_version_number 2018/3
_shelx_space_group_comment
;
The symmetry employed for this shelxl refinement is uniquely defined
by the following loop, which should always be used as a source of
symmetry information in preference to the above space-group names.
They are only intended as comments.
;
_shelx_estimated_absorpt_t_min 0.527
_shelx_estimated_absorpt_t_max 0.527

loop_
_space_group_symop_operation_xyz
'x, y, z'
'-x, -y, z+1/2'
'-x+1/2, y, z+1/2'
'x+1/2, -y, z'

loop_
_atom_site_label
_atom_site_type_symbol
_atom_site_fract_x
_atom_site_fract_y
_atom_site_fract_z
_atom_site_U_iso_or_equiv
_atom_site_adp_type
_atom_site_occupancy
_atom_site_site_symmetry_order
_atom_site_calc_flag
_atom_site_refinement_flags_posn
_atom_site_refinement_flags_adp
_atom_site_refinement_flags_occupancy
_atom_site_disorder_assembly
_atom_site_disorder_group
Pb1 Pb 0.78990(5) 0.35207(3) 0.25098(4) 0.02531(13) Uani 1 1 d . . . . .
Pb2 Pb 1.14069(5) 0.29182(4) 0.34914(4) 0.02577(13) Uani 1 1 d . . . . .
Pb3 Pb 1.03794(5) 0.20994(4) 0.08328(4) 0.02620(13) Uani 1 1 d . . . . .
Pb4 Pb 0.88389(5) 0.08651(4) 0.31274(4) 0.02916(14) Uani 1 1 d . . . . .
N1 N 0.9138(12) 0.4833(9) 0.3774(9) 0.031(3) Uani 1 1 d . . . . .
N2 N 1.0437(12) 0.4845(8) 0.3793(8) 0.030(3) Uani 1 1 d . . . . .
N3 N 1.0820(13) 0.5640(9) 0.4256(10) 0.035(3) Uani 1 1 d . . . . .
N4 N 0.9761(13) 0.6118(9) 0.4533(10) 0.035(3) Uani 1 1 d . . . . .
N5 N 0.8705(12) 0.5628(9) 0.4234(10) 0.034(3) Uani 1 1 d . . . . .
N6 N 0.5469(12) 0.5923(10) 0.5891(11) 0.038(3) Uani 1 1 d . . . . .
N7 N 0.6086(16) 0.5530(12) 0.6657(12) 0.055(4) Uani 1 1 d . . . . .
N8 N 0.7196(14) 0.6040(11) 0.6772(11) 0.049(4) Uani 1 1 d . . . . .
N9 N 0.7265(12) 0.6730(10) 0.6086(9) 0.031(3) Uani 1 1 d . . . . .
N10 N 0.6185(13) 0.6642(10) 0.5550(10) 0.037(3) Uani 1 1 d . . . . .
N11 N 0.8475(15) 0.8835(10) -0.0192(10) 0.043(3) Uani 1 1 d . . . . .
N12 N 0.9438(16) 0.9482(10) -0.0238(10) 0.045(4) Uani 1 1 d . . . . .
N13 N 0.9310(16) 1.0099(10) 0.0516(10) 0.048(4) Uani 1 1 d . . . . .
N14 N 0.8270(16) 0.9802(11) 0.1021(12) 0.057(4) Uani 1 1 d . . . . .
N15 N 0.7765(14) 0.9036(9) 0.0591(12) 0.050(4) Uani 1 1 d . . . . .
O1 O 0.8287(9) 0.1915(6) 0.1798(7) 0.028(2) Uani 1 1 d . . . . .
H1A H 0.754509 0.167209 0.139679 0.034 Uiso 1 1 calc R U . . .
O2 O 0.9144(9) 0.2498(6) 0.3722(7) 0.025(2) Uani 1 1 d . . . . .
H2A H 0.884236 0.258711 0.440925 0.031 Uiso 1 1 calc R U . . .
O3 O 1.0061(9) 0.3422(6) 0.2020(7) 0.024(2) Uani 1 1 d . . . . .
H3A H 1.036881 0.405342 0.174963 0.028 Uiso 1 1 calc R U . . .
O4 O 1.0837(9) 0.1451(6) 0.2443(7) 0.0235(19) Uani 1 1 d . . . . .
H4A H 1.153605 0.095008 0.243719 0.028 Uiso 1 1 calc R U . . .
Cl1 Cl 0.4716(4) 0.8347(3) 0.8044(3) 0.0366(8) Uani 1 1 d . . . . .
O5 O 0.4762(14) 0.7583(11) 0.7321(13) 0.077(5) Uani 1 1 d . . . . .
O6 O 0.5978(10) 0.8460(9) 0.8512(11) 0.052(3) Uani 1 1 d . . . . .
O7 O 0.4331(12) 0.9264(9) 0.7599(11) 0.054(3) Uani 1 1 d . . . . .
O8 O 0.3730(11) 0.8098(9) 0.8789(10) 0.053(3) Uani 1 1 d . . . . .
O9 O 0.7222(11) 0.3540(9) 0.0524(9) 0.052(3) Uani 1 1 d . . . . .
H9A H 0.781053 0.378356 0.014507 0.077 Uiso 1 1 d R U . . .
H9B H 0.654513 0.389956 0.042907 0.077 Uiso 1 1 d R U . . .

loop_
_atom_site_aniso_label
_atom_site_aniso_U_11
_atom_site_aniso_U_22
_atom_site_aniso_U_33
_atom_site_aniso_U_23
_atom_site_aniso_U_13
_atom_site_aniso_U_12
Pb1 0.0258(3) 0.0216(2) 0.0285(3) -0.0034(2) 0.0003(2) 0.0054(2)
Pb2 0.0241(3) 0.0275(3) 0.0257(3) -0.0033(2) -0.0017(2) -0.0007(2)
Pb3 0.0365(3) 0.0219(3) 0.0202(2) -0.0015(2) 0.0019(2) 0.0024(2)
Pb4 0.0345(3) 0.0181(3) 0.0349(3) 0.0061(2) 0.0012(2) -0.0034(2)
N1 0.036(7) 0.027(7) 0.031(7) -0.002(5) -0.007(6) -0.001(6)
N2 0.044(8) 0.023(6) 0.024(6) -0.004(5) -0.005(5) -0.001(5)
N3 0.030(7) 0.028(7) 0.047(8) 0.004(6) 0.001(6) 0.002(5)
N4 0.041(8) 0.020(7) 0.045(8) 0.002(5) 0.000(6) 0.007(6)
N5 0.028(7) 0.031(7) 0.042(8) -0.007(6) 0.002(6) -0.004(5)
N6 0.037(7) 0.042(8) 0.035(7) 0.000(6) -0.002(6) -0.012(6)
N7 0.075(11) 0.049(9) 0.041(9) 0.006(7) -0.018(8) -0.026(8)
N8 0.049(9) 0.057(9) 0.041(9) 0.026(7) -0.015(7) -0.016(7)
N9 0.029(7) 0.043(7) 0.023(6) 0.005(5) -0.005(5) 0.002(6)
N10 0.040(8) 0.033(7) 0.037(8) 0.007(6) 0.002(6) -0.005(6)
N11 0.054(9) 0.038(8) 0.038(8) -0.020(7) 0.014(7) -0.014(7)
N12 0.075(11) 0.032(8) 0.029(8) -0.003(6) 0.019(7) -0.017(7)
N13 0.072(10) 0.035(8) 0.037(8) -0.013(6) 0.012(7) -0.016(7)
N14 0.072(10) 0.030(8) 0.068(11) -0.020(7) 0.032(9) -0.013(7)
N15 0.055(10) 0.024(7) 0.070(11) 0.000(7) 0.011(8) -0.011(6)
O1 0.031(5) 0.020(5) 0.033(6) -0.005(4) -0.003(5) 0.003(4)
O2 0.028(5) 0.019(5) 0.029(5) -0.003(4) 0.004(4) -0.001(4)
O3 0.028(5) 0.009(4) 0.034(5) -0.001(4) 0.000(4) 0.000(4)
O4 0.025(5) 0.023(5) 0.023(5) 0.003(4) -0.002(4) 0.006(4)
Cl1 0.036(2) 0.0279(19) 0.046(2) -0.0005(17) -0.0046(17) -0.0027(14)
O5 0.063(9) 0.072(10) 0.095(13) -0.046(10) 0.012(8) -0.012(7)
O6 0.031(6) 0.056(8) 0.069(8) 0.018(6) -0.011(6) -0.006(5)
O7 0.058(8) 0.040(7) 0.064(8) 0.020(6) -0.009(7) -0.004(5)
O8 0.045(7) 0.053(7) 0.061(9) 0.015(6) 0.003(6) -0.010(6)
O9 0.042(7) 0.063(9) 0.049(7) 0.030(6) 0.003(6) 0.004(6)

loop_
_atom_type_symbol
_atom_type_description
_atom_type_scat_dispersion_real
_atom_type_scat_dispersion_imag
_atom_type_scat_source
Cl Cl 0.1484 0.1585 'International Tables Vol C Tables 4.2.6.8 and 6.1.1.4'
N N 0.0061 0.0033 'International Tables Vol C Tables 4.2.6.8 and 6.1.1.4'
O O 0.0106 0.0060 'International Tables Vol C Tables 4.2.6.8 and 6.1.1.4'
Pb Pb -3.3944 10.1111 'International Tables Vol C Tables 4.2.6.8 and 6.1.1.4'
H H 0.0000 0.0000 'International Tables Vol C Tables 4.2.6.8 and 6.1.1.4'

loop_
_geom_angle_atom_site_label_1
_geom_angle_atom_site_label_2
_geom_angle_atom_site_label_3
_geom_angle
_geom_angle_site_symmetry_1
_geom_angle_site_symmetry_3
_geom_angle_publ_flag
O3 Pb1 O1 71.2(3) . . ?
O3 Pb1 O2 70.8(3) . . ?
O1 Pb1 O2 71.0(3) . . ?
O3 Pb1 O9 87.7(3) . . ?
O1 Pb1 O9 70.4(3) . . ?
O2 Pb1 O9 140.1(3) . . ?
O3 Pb1 N1 77.3(4) . . ?
O1 Pb1 N1 138.8(3) . . ?
O2 Pb1 N1 74.1(3) . . ?
O9 Pb1 N1 134.7(3) . . ?
O2 Pb2 O3 69.2(3) . . ?
O2 Pb2 O4 70.2(3) . . ?
O3 Pb2 O4 69.3(3) . . ?
O4 Pb3 O3 72.6(3) . . ?
O4 Pb3 O1 69.8(3) . . ?
O3 Pb3 O1 67.6(3) . . ?
O1 Pb4 O4 72.7(3) . . ?
O1 Pb4 O2 73.9(3) . . ?
O4 Pb4 O2 72.9(3) . . ?
N2 N1 N5 108.2(11) . . ?
N2 N1 Pb1 118.3(8) . . ?
N5 N1 Pb1 131.7(9) . . ?
N3 N2 N1 108.5(11) . . ?
N2 N3 N4 107.6(12) . . ?
N3 N4 N5 109.1(12) . . ?
N1 N5 N4 106.6(11) . . ?
N10 N6 N7 108.4(13) . . ?
N6 N7 N8 106.3(13) . . ?
N9 N8 N7 109.5(13) . . ?
N10 N9 N8 106.1(12) . . ?
N6 N10 N9 109.7(12) . . ?
N15 N11 N12 107.9(12) . . ?
N11 N12 N13 108.3(13) . . ?
N14 N13 N12 106.3(13) . . ?
N15 N14 N13 109.4(14) . . ?
N14 N15 N11 108.2(13) . . ?
Pb4 O1 Pb1 106.4(4) . . ?
Pb4 O1 Pb3 104.8(3) . . ?
Pb1 O1 Pb3 104.7(3) . . ?
Pb4 O2 Pb2 107.7(3) . . ?
Pb4 O2 Pb1 103.5(3) . . ?
Pb2 O2 Pb1 105.6(3) . . ?
Pb1 O3 Pb3 111.1(4) . . ?
Pb1 O3 Pb2 108.0(4) . . ?
Pb3 O3 Pb2 104.3(3) . . ?
Pb4 O4 Pb3 108.2(3) . . ?
Pb4 O4 Pb2 104.2(3) . . ?
Pb3 O4 Pb2 105.2(3) . . ?
O5 Cl1 O6 110.5(9) . . ?
O5 Cl1 O7 110.8(10) . . ?
O6 Cl1 O7 109.4(7) . . ?
O5 Cl1 O8 109.0(8) . . ?
O6 Cl1 O8 109.5(8) . . ?
O7 Cl1 O8 107.6(8) . . ?

loop_
_geom_bond_atom_site_label_1
_geom_bond_atom_site_label_2
_geom_bond_distance
_geom_bond_site_symmetry_2
_geom_bond_publ_flag
Pb1 O3 2.286(9) . ?
Pb1 O1 2.410(9) . ?
Pb1 O2 2.482(9) . ?
Pb1 O9 2.755(12) . ?
Pb1 N1 2.760(12) . ?
Pb2 O2 2.378(9) . ?
Pb2 O3 2.496(9) . ?
Pb2 O4 2.504(9) . ?
Pb3 O4 2.381(9) . ?
Pb3 O3 2.422(9) . ?
Pb3 O1 2.494(10) . ?
Pb4 O1 2.351(10) . ?
Pb4 O4 2.357(9) . ?
Pb4 O2 2.373(9) . ?
N1 N2 1.313(16) . ?
N1 N5 1.318(17) . ?
N2 N3 1.303(17) . ?
N3 N4 1.306(17) . ?
N4 N5 1.320(17) . ?
N6 N10 1.298(18) . ?
N6 N7 1.32(2) . ?
N7 N8 1.326(19) . ?
N8 N9 1.314(18) . ?
N9 N10 1.314(17) . ?
N11 N15 1.303(19) . ?
N11 N12 1.312(19) . ?
N12 N13 1.320(18) . ?
N13 N14 1.314(19) . ?
N14 N15 1.292(19) . ?
Cl1 O5 1.419(14) . ?
Cl1 O6 1.432(12) . ?
Cl1 O7 1.434(12) . ?
Cl1 O8 1.453(12) . ?

loop_
_geom_torsion_atom_site_label_1
_geom_torsion_atom_site_label_2
_geom_torsion_atom_site_label_3
_geom_torsion_atom_site_label_4
_geom_torsion
_geom_torsion_site_symmetry_1
_geom_torsion_site_symmetry_2
_geom_torsion_site_symmetry_3
_geom_torsion_site_symmetry_4
_geom_torsion_publ_flag
N5 N1 N2 N3 -0.3(15) . . . . ?
Pb1 N1 N2 N3 166.3(9) . . . . ?
N1 N2 N3 N4 0.6(15) . . . . ?
N2 N3 N4 N5 -0.7(16) . . . . ?
N2 N1 N5 N4 -0.1(15) . . . . ?
Pb1 N1 N5 N4 -164.2(9) . . . . ?
N3 N4 N5 N1 0.5(16) . . . . ?
N10 N6 N7 N8 0.3(19) . . . . ?
N6 N7 N8 N9 -0.3(19) . . . . ?
N7 N8 N9 N10 0.2(18) . . . . ?
N7 N6 N10 N9 -0.2(18) . . . . ?
N8 N9 N10 N6 0.0(17) . . . . ?
N15 N11 N12 N13 -1(2) . . . . ?
N11 N12 N13 N14 1(2) . . . . ?
N12 N13 N14 N15 -1(2) . . . . ?
N13 N14 N15 N11 0(2) . . . . ?
N12 N11 N15 N14 1(2) . . . . ?
